data_7017860
loop_
_publ_author_name
'You, Zhong-Lu'
'Zhang, Mei'
'Xian, Dong-Mei'

_publ_section_title
;
 The unprecedented preparation of dinuclear zinc(ii) complexes from
 4-halido-2-[(3-cyclohexylaminopropylimino)methyl]phenol.
;
_journal_issue 8
_journal_name_full 'Dalton transactions (Cambridge, England : 2003)'
_journal_page_first 2515
_journal_page_last 2524
_journal_paper_doi 10.1039/c1dt11566a
_journal_volume 41
_journal_year 2012
_chemical_formula_sum 'C34 H32 Cl4 N4 O4 Zn2'
_chemical_formula_weight 833.18
_chemical_name_systematic
;
?
;
_space_group_IT_number 2
_symmetry_cell_setting triclinic
_symmetry_space_group_name_Hall '-P 1'
_symmetry_space_group_name_H-M 'P -1'
_atom_sites_solution_hydrogens geom
_atom_sites_solution_primary direct
_atom_sites_solution_secondary difmap
_audit_creation_method SHELXL-97
_cell_angle_alpha 75.27(3)
_cell_angle_beta 85.00(3)
_cell_angle_gamma 73.82(3)
_cell_formula_units_Z 1
_cell_length_a 7.4830(15)
_cell_length_b 9.990(2)
_cell_length_c 12.155(2)
_cell_measurement_reflns_used 2494
_cell_measurement_temperature 298(2)
_cell_measurement_theta_max 27.3
_cell_measurement_theta_min 2.4
_cell_volume 843.8(3)
_computing_cell_refinement SMART
_computing_data_collection 'SMART (Bruker, 1998)'
_computing_data_reduction 'SAINT (Bruker, 1998)'
_computing_molecular_graphics 'SHELXTL (Sheldrick, 1997)'
_computing_publication_material SHELXTL
_computing_structure_refinement 'SHELXL-97 (Sheldrick, 1997)'
_computing_structure_solution 'SHELXS-97 (Sheldrick, 1997)'
_diffrn_ambient_temperature 298(2)
_diffrn_measured_fraction_theta_full 0.967
_diffrn_measured_fraction_theta_max 0.967
_diffrn_measurement_device_type 'SMART CCD area-detector'
_diffrn_measurement_method '\w scans'
_diffrn_radiation_monochromator graphite
_diffrn_radiation_source 'fine-focus sealed tube'
_diffrn_radiation_type MoK\a
_diffrn_radiation_wavelength 0.71073
_diffrn_reflns_av_R_equivalents 0.0237
_diffrn_reflns_av_sigmaI/netI 0.0413
_diffrn_reflns_limit_h_max 9
_diffrn_reflns_limit_h_min -9
_diffrn_reflns_limit_k_max 12
_diffrn_reflns_limit_k_min -12
_diffrn_reflns_limit_l_max 15
_diffrn_reflns_limit_l_min -15
_diffrn_reflns_number 7303
_diffrn_reflns_theta_full 27.50
_diffrn_reflns_theta_max 27.50
_diffrn_reflns_theta_min 1.73
_exptl_absorpt_coefficient_mu 1.784
_exptl_absorpt_correction_T_max 0.8012
_exptl_absorpt_correction_T_min 0.7168
_exptl_absorpt_correction_type multi-scan
_exptl_absorpt_process_details SADABS
_exptl_crystal_colour colorless
_exptl_crystal_density_diffrn 1.640
_exptl_crystal_density_method 'not measured'
_exptl_crystal_description needle
_exptl_crystal_F_000 424
_exptl_crystal_size_max 0.20
_exptl_crystal_size_mid 0.17
_exptl_crystal_size_min 0.13
_refine_diff_density_max 0.397
_refine_diff_density_min -0.332
_refine_diff_density_rms 0.066
_refine_ls_extinction_method none
_refine_ls_goodness_of_fit_ref 1.032
_refine_ls_hydrogen_treatment mixed
_refine_ls_matrix_type full
_refine_ls_number_parameters 220
_refine_ls_number_reflns 3744
_refine_ls_number_restraints 1
_refine_ls_restrained_S_all 1.032
_refine_ls_R_factor_all 0.0469
_refine_ls_R_factor_gt 0.0375
_refine_ls_shift/su_max 0.001
_refine_ls_shift/su_mean 0.000
_refine_ls_structure_factor_coef Fsqd
_refine_ls_weighting_details 'calc w=1/[\s^2^(Fo^2^)+(0.0427P)^2^+0.1182P] where P=(Fo^2^+2Fc^2^)/3'
_refine_ls_weighting_scheme calc
_refine_ls_wR_factor_gt 0.0841
_refine_ls_wR_factor_ref 0.0883
_reflns_number_gt 3139
_reflns_number_total 3744
_reflns_threshold_expression >2sigma(I)
_cod_data_source_file c1dt11566a.txt
_cod_data_source_block 4
_cod_original_sg_symbol_H-M P-1
_cod_database_code 7017860

loop_
_symmetry_equiv_pos_as_xyz
'x, y, z'
'-x, -y, -z'

loop_
_atom_site_label
_atom_site_type_symbol
_atom_site_fract_x
_atom_site_fract_y
_atom_site_fract_z
_atom_site_U_iso_or_equiv
_atom_site_adp_type
_atom_site_occupancy
_atom_site_symmetry_multiplicity
_atom_site_calc_flag
_atom_site_refinement_flags
Zn1 Zn 0.19898(4) 0.00299(3) 0.44465(2) 0.03097(11) Uani 1 1 d .
Cl1 Cl 0.46140(12) -0.31595(10) 1.02192(7) 0.0643(2) Uani 1 1 d .
Cl2 Cl -0.04795(13) 0.70314(9) 0.09506(7) 0.0643(2) Uani 1 1 d .
O1 O 0.0600(2) -0.01289(19) 0.59917(14) 0.0356(4) Uani 1 1 d .
O2 O 0.2547(2) 0.18406(19) 0.44774(15) 0.0372(4) Uani 1 1 d .
N1 N 0.3811(3) -0.1980(2) 0.50052(18) 0.0321(5) Uani 1 1 d D
N2 N 0.2979(3) 0.0347(2) 0.27664(18) 0.0359(5) Uani 1 1 d .
C1 C 0.2805(3) -0.2173(3) 0.7035(2) 0.0327(5) Uani 1 1 d .
C2 C 0.1527(3) -0.0821(3) 0.6960(2) 0.0320(5) Uani 1 1 d .
C3 C 0.1277(4) -0.0212(3) 0.7886(2) 0.0398(6) Uani 1 1 d .
H3 H 0.0466 0.0695 0.7833 0.048 Uiso 1 1 calc R
C4 C 0.2210(4) -0.0928(3) 0.8885(2) 0.0448(7) Uani 1 1 d .
H4 H 0.2025 -0.0509 0.9502 0.054 Uiso 1 1 calc R
C5 C 0.3416(4) -0.2269(3) 0.8963(2) 0.0416(6) Uani 1 1 d .
C6 C 0.3725(4) -0.2884(3) 0.8044(2) 0.0383(6) Uani 1 1 d .
H6 H 0.4558 -0.3784 0.8103 0.046 Uiso 1 1 calc R
C7 C 0.3096(4) -0.2844(3) 0.6038(2) 0.0382(6) Uani 1 1 d .
H7A H 0.3968 -0.3786 0.6245 0.046 Uiso 1 1 calc R
H7B H 0.1923 -0.2974 0.5865 0.046 Uiso 1 1 calc R
C8 C 0.4317(4) -0.2803(3) 0.4113(2) 0.0429(7) Uani 1 1 d .
H8A H 0.3205 -0.2989 0.3901 0.051 Uiso 1 1 calc R
H8B H 0.5178 -0.3723 0.4430 0.051 Uiso 1 1 calc R
C9 C 0.5198(4) -0.2046(3) 0.3050(2) 0.0443(7) Uani 1 1 d .
H9A H 0.6101 -0.1641 0.3280 0.053 Uiso 1 1 calc R
H9B H 0.5867 -0.2754 0.2638 0.053 Uiso 1 1 calc R
C10 C 0.3844(4) -0.0862(3) 0.2251(2) 0.0436(7) Uani 1 1 d .
H10A H 0.4496 -0.0527 0.1554 0.052 Uiso 1 1 calc R
H10B H 0.2884 -0.1239 0.2056 0.052 Uiso 1 1 calc R
C11 C 0.2572(4) 0.1610(3) 0.2123(2) 0.0372(6) Uani 1 1 d .
H11 H 0.2782 0.1698 0.1346 0.045 Uiso 1 1 calc R
C12 C 0.1808(3) 0.2922(3) 0.2504(2) 0.0351(6) Uani 1 1 d .
C13 C 0.1921(3) 0.2970(3) 0.3655(2) 0.0340(6) Uani 1 1 d .
C14 C 0.1347(4) 0.4338(3) 0.3893(2) 0.0411(6) Uani 1 1 d .
H14 H 0.1473 0.4412 0.4628 0.049 Uiso 1 1 calc R
C15 C 0.0613(4) 0.5560(3) 0.3083(2) 0.0440(7) Uani 1 1 d .
H15 H 0.0218 0.6443 0.3274 0.053 Uiso 1 1 calc R
C16 C 0.0464(4) 0.5472(3) 0.1979(2) 0.0418(6) Uani 1 1 d .
C17 C 0.1091(4) 0.4182(3) 0.1691(2) 0.0423(7) Uani 1 1 d .
H17 H 0.1037 0.4146 0.0937 0.051 Uiso 1 1 calc R
H1 H 0.487(3) -0.187(4) 0.521(3) 0.080 Uiso 1 1 d D

loop_
_atom_site_aniso_label
_atom_site_aniso_U_11
_atom_site_aniso_U_22
_atom_site_aniso_U_33
_atom_site_aniso_U_23
_atom_site_aniso_U_13
_atom_site_aniso_U_12
Zn1 0.02820(16) 0.03429(18) 0.02918(17) -0.00683(12) -0.00032(11) -0.00713(12)
Cl1 0.0723(6) 0.0717(6) 0.0357(4) -0.0019(4) -0.0196(4) -0.0023(4)
Cl2 0.0897(6) 0.0441(4) 0.0475(5) -0.0045(4) -0.0186(4) 0.0004(4)
O1 0.0285(9) 0.0458(11) 0.0294(9) -0.0037(8) -0.0045(7) -0.0084(8)
O2 0.0439(10) 0.0401(10) 0.0310(10) -0.0058(8) -0.0064(8) -0.0172(8)
N1 0.0321(11) 0.0339(11) 0.0311(11) -0.0098(9) -0.0025(9) -0.0077(9)
N2 0.0361(12) 0.0403(13) 0.0328(12) -0.0131(10) 0.0044(9) -0.0102(10)
C1 0.0350(13) 0.0353(14) 0.0306(13) -0.0061(11) -0.0004(11) -0.0157(11)
C2 0.0280(12) 0.0387(14) 0.0286(13) -0.0032(11) -0.0001(10) -0.0123(11)
C3 0.0410(15) 0.0399(15) 0.0354(15) -0.0088(12) -0.0021(12) -0.0056(12)
C4 0.0524(17) 0.0542(18) 0.0305(15) -0.0119(13) -0.0028(13) -0.0162(14)
C5 0.0434(15) 0.0488(17) 0.0289(14) -0.0006(12) -0.0103(12) -0.0113(13)
C6 0.0395(14) 0.0362(15) 0.0354(15) -0.0022(12) -0.0037(12) -0.0087(12)
C7 0.0435(15) 0.0334(14) 0.0384(15) -0.0073(12) -0.0017(12) -0.0124(12)
C8 0.0509(17) 0.0401(16) 0.0403(16) -0.0174(13) 0.0000(13) -0.0096(13)
C9 0.0414(15) 0.0480(17) 0.0434(17) -0.0208(14) 0.0053(13) -0.0046(13)
C10 0.0505(17) 0.0451(17) 0.0353(15) -0.0164(13) 0.0063(13) -0.0090(13)
C11 0.0379(14) 0.0459(16) 0.0280(13) -0.0097(12) 0.0013(11) -0.0115(12)
C12 0.0327(13) 0.0418(15) 0.0313(14) -0.0100(12) -0.0018(11) -0.0092(11)
C13 0.0284(12) 0.0422(15) 0.0326(14) -0.0076(12) -0.0011(10) -0.0124(11)
C14 0.0463(16) 0.0478(17) 0.0334(15) -0.0137(13) -0.0028(12) -0.0153(13)
C15 0.0502(17) 0.0383(15) 0.0446(17) -0.0140(13) -0.0021(13) -0.0096(13)
C16 0.0465(16) 0.0374(15) 0.0378(15) -0.0053(12) -0.0044(12) -0.0075(12)
C17 0.0475(16) 0.0473(17) 0.0309(14) -0.0080(13) -0.0040(12) -0.0109(13)

loop_
_atom_type_symbol
_atom_type_description
_atom_type_scat_dispersion_real
_atom_type_scat_dispersion_imag
_atom_type_scat_source
C C 0.0033 0.0016 'International Tables Vol C Tables 4.2.6.8 and 6.1.1.4'
H H 0.0000 0.0000 'International Tables Vol C Tables 4.2.6.8 and 6.1.1.4'
Cl Cl 0.1484 0.1585 'International Tables Vol C Tables 4.2.6.8 and 6.1.1.4'
N N 0.0061 0.0033 'International Tables Vol C Tables 4.2.6.8 and 6.1.1.4'
O O 0.0106 0.0060 'International Tables Vol C Tables 4.2.6.8 and 6.1.1.4'
Zn Zn 0.2839 1.4301 'International Tables Vol C Tables 4.2.6.8 and 6.1.1.4'

loop_
_geom_angle_atom_site_label_1
_geom_angle_atom_site_label_2
_geom_angle_atom_site_label_3
_geom_angle
_geom_angle_site_symmetry_1
_geom_angle_site_symmetry_3
O2 Zn1 O1 118.11(8) . 2_556
O2 Zn1 O1 93.74(8) . .
O1 Zn1 O1 78.14(8) 2_556 .
O2 Zn1 N1 123.54(8) . .
O1 Zn1 N1 118.00(8) 2_556 .
O1 Zn1 N1 91.69(8) . .
O2 Zn1 N2 87.13(8) . .
O1 Zn1 N2 93.40(8) 2_556 .
O1 Zn1 N2 170.84(7) . .
N1 Zn1 N2 95.43(9) . .
C2 O1 Zn1 130.16(15) . 2_556
C2 O1 Zn1 120.40(15) . .
Zn1 O1 Zn1 101.86(8) 2_556 .
C13 O2 Zn1 118.11(15) . .
C7 N1 C8 110.0(2) . .
C7 N1 Zn1 112.11(16) . .
C8 N1 Zn1 113.22(16) . .
C7 N1 H1 105(2) . .
C8 N1 H1 107(2) . .
Zn1 N1 H1 109(2) . .
C11 N2 C10 118.4(2) . .
C11 N2 Zn1 119.01(18) . .
C10 N2 Zn1 121.67(17) . .
C6 C1 C2 119.3(2) . .
C6 C1 C7 121.1(2) . .
C2 C1 C7 119.6(2) . .
O1 C2 C3 121.1(2) . .
O1 C2 C1 119.9(2) . .
C3 C2 C1 119.0(2) . .
C4 C3 C2 121.1(3) . .
C4 C3 H3 119.4 . .
C2 C3 H3 119.4 . .
C5 C4 C3 119.5(3) . .
C5 C4 H4 120.3 . .
C3 C4 H4 120.3 . .
C4 C5 C6 120.5(2) . .
C4 C5 Cl1 119.3(2) . .
C6 C5 Cl1 120.1(2) . .
C5 C6 C1 120.5(2) . .
C5 C6 H6 119.7 . .
C1 C6 H6 119.7 . .
N1 C7 C1 113.3(2) . .
N1 C7 H7A 108.9 . .
C1 C7 H7A 108.9 . .
N1 C7 H7B 108.9 . .
C1 C7 H7B 108.9 . .
H7A C7 H7B 107.7 . .
N1 C8 C9 113.9(2) . .
N1 C8 H8A 108.8 . .
C9 C8 H8A 108.8 . .
N1 C8 H8B 108.8 . .
C9 C8 H8B 108.8 . .
H8A C8 H8B 107.7 . .
C10 C9 C8 114.9(2) . .
C10 C9 H9A 108.5 . .
C8 C9 H9A 108.5 . .
C10 C9 H9B 108.5 . .
C8 C9 H9B 108.5 . .
H9A C9 H9B 107.5 . .
N2 C10 C9 111.4(2) . .
N2 C10 H10A 109.3 . .
C9 C10 H10A 109.3 . .
N2 C10 H10B 109.3 . .
C9 C10 H10B 109.3 . .
H10A C10 H10B 108.0 . .
N2 C11 C12 125.3(2) . .
N2 C11 H11 117.3 . .
C12 C11 H11 117.3 . .
C17 C12 C13 119.8(2) . .
C17 C12 C11 118.1(2) . .
C13 C12 C11 121.9(2) . .
O2 C13 C14 119.3(2) . .
O2 C13 C12 124.0(2) . .
C14 C13 C12 116.7(2) . .
C15 C14 C13 122.5(3) . .
C15 C14 H14 118.8 . .
C13 C14 H14 118.8 . .
C14 C15 C16 119.4(3) . .
C14 C15 H15 120.3 . .
C16 C15 H15 120.3 . .
C17 C16 C15 120.4(3) . .
C17 C16 Cl2 120.3(2) . .
C15 C16 Cl2 119.3(2) . .
C16 C17 C12 121.1(3) . .
C16 C17 H17 119.4 . .
C12 C17 H17 119.4 . .

loop_
_geom_bond_atom_site_label_1
_geom_bond_atom_site_label_2
_geom_bond_distance
_geom_bond_site_symmetry_2
Zn1 O2 1.9761(18) .
Zn1 O1 2.0241(17) 2_556
Zn1 O1 2.0576(18) .
Zn1 N1 2.072(2) .
Zn1 N2 2.087(2) .
Cl1 C5 1.740(3) .
Cl2 C16 1.743(3) .
O1 C2 1.344(3) .
O1 Zn1 2.0241(17) 2_556
O2 C13 1.306(3) .
N1 C7 1.483(3) .
N1 C8 1.485(3) .
N1 H1 0.897(10) .
N2 C11 1.274(3) .
N2 C10 1.466(3) .
C1 C6 1.383(4) .
C1 C2 1.407(4) .
C1 C7 1.500(4) .
C2 C3 1.385(4) .
C3 C4 1.379(4) .
C3 H3 0.9300 .
C4 C5 1.376(4) .
C4 H4 0.9300 .
C5 C6 1.380(4) .
C6 H6 0.9300 .
C7 H7A 0.9700 .
C7 H7B 0.9700 .
C8 C9 1.520(4) .
C8 H8A 0.9700 .
C8 H8B 0.9700 .
C9 C10 1.513(4) .
C9 H9A 0.9700 .
C9 H9B 0.9700 .
C10 H10A 0.9700 .
C10 H10B 0.9700 .
C11 C12 1.451(4) .
C11 H11 0.9300 .
C12 C17 1.390(4) .
C12 C13 1.422(3) .
C13 C14 1.410(4) .
C14 C15 1.367(4) .
C14 H14 0.9300 .
C15 C16 1.383(4) .
C15 H15 0.9300 .
C16 C17 1.367(4) .
C17 H17 0.9300 .

loop_
_geom_hbond_atom_site_label_D
_geom_hbond_atom_site_label_H
_geom_hbond_atom_site_label_A
_geom_hbond_distance_DH
_geom_hbond_distance_HA
_geom_hbond_distance_DA
_geom_hbond_angle_DHA
_geom_hbond_site_symmetry_A
N1 H1 O2 0.897(10) 2.010(12) 2.898(3) 170(3) 2_656
